data_7231138
loop_
_publ_author_name
'Wong, Lawrence W.-Y.'
'Tam, Gemma S.-S.'
'Chen, Xiaoyan'
'So, Frederick T.-K.'
'Soecipto, Aristyo'
'Sheong, Fu Kit'
'Sung, Herman H.-Y.'
'Lin, Zhenyang'
'Williams, Ian D.'

_publ_section_title
;
 A chiral spiroborate anion from diphenyl-l-tartramide
 [B{l-Tar(NHPh)2}2]&#x2212;applied to some challenging resolutions
;
_journal_issue 33
_journal_name_full CrystEngComm
_journal_page_first 4831
_journal_paper_doi 10.1039/C8CE00855H
_journal_volume 20
_journal_year 2018
_chemical_formula_moiety 'C33 H32 O4, C11 H13 N1 O2'
_chemical_formula_sum 'C44 H45 N O6'
_chemical_formula_weight 683.84
_space_group_IT_number 19
_space_group_name_Hall 'P 2ac 2ab'
_space_group_name_H-M_alt 'P 21 21 21'
_symmetry_cell_setting orthorhombic
_symmetry_Int_Tables_number 19
_symmetry_space_group_name_Hall 'P 2ac 2ab'
_symmetry_space_group_name_H-M 'P 21 21 21'
_audit_block_doi 10.5517/cc4wsc4
_audit_update_record
;
2000-06-13 deposited with the CCDC.
2018-07-13 downloaded from the CCDC.
;
_cell_angle_alpha 90
_cell_angle_beta 90
_cell_angle_gamma 90
_cell_formula_units_Z 4
_cell_length_a 18.536(4)
_cell_length_b 23.101(3)
_cell_length_c 8.508(3)
_cell_measurement_reflns_used 25
_cell_measurement_temperature 296
_cell_measurement_theta_max 15.0
_cell_measurement_theta_min 13.6
_cell_volume 3643.1(16)
_computing_cell_refinement 'MSC/AFC Diffractometer Control Software'
_computing_data_collection
;MSC/AFC Diffractometer Control Software
(Molecular Structure Corporation, 1993)
;
_computing_data_reduction
;TEXSAN
(Molecular Structure Corporation, 1998)
;
_computing_molecular_graphics 'ORTEP-II (Johnson, 1976)'
_computing_publication_material TEXSAN
_computing_structure_refinement TEXSAN
_computing_structure_solution 'SHELXS97 (Sheldrick, 1997a)'
_diffrn_ambient_temperature 296
_diffrn_measurement_device_type 'Rigaku AFC7R'
_diffrn_measurement_method \q-2\q
_diffrn_orient_matrix_UB_11 0.00091
_diffrn_orient_matrix_UB_12 0.00596
_diffrn_orient_matrix_UB_13 -0.11650
_diffrn_orient_matrix_UB_21 -0.04119
_diffrn_orient_matrix_UB_22 -0.02764
_diffrn_orient_matrix_UB_23 -0.01196
_diffrn_orient_matrix_UB_31 -0.03486
_diffrn_orient_matrix_UB_32 0.03281
_diffrn_orient_matrix_UB_33 0.01109
_diffrn_radiation_detector 'scintillation counter'
_diffrn_radiation_monochromator graphite
_diffrn_radiation_source 'Rigaku rotating anode'
_diffrn_radiation_type 'Mo K\a'
_diffrn_radiation_wavelength 0.71073
_diffrn_reflns_av_R_equivalents 0.000
_diffrn_reflns_av_sigmaI/netI 0.110
_diffrn_reflns_limit_h_max 24
_diffrn_reflns_limit_h_min 0
_diffrn_reflns_limit_k_max 29
_diffrn_reflns_limit_k_min 0
_diffrn_reflns_limit_l_max 11
_diffrn_reflns_limit_l_min 0
_diffrn_reflns_number 4668
_diffrn_reflns_reduction_process 'Lp corrections applied'
_diffrn_reflns_theta_max 27.5
_diffrn_reflns_theta_min 2.5
_diffrn_standards_decay_% 0
_diffrn_standards_interval_count 150
_diffrn_standards_number 3
_exptl_absorpt_coefficient_mu 0.082
_exptl_absorpt_correction_T_max 0.998
_exptl_absorpt_correction_T_min 0.976
_exptl_absorpt_correction_type \Y-scan
_exptl_absorpt_process_details '(North, Phillips & Mathews, 1968)'
_exptl_crystal_colour colourless
_exptl_crystal_density_diffrn 1.247
_exptl_crystal_density_method 'not measured'
_exptl_crystal_description prism
_exptl_crystal_F_000 1456
_exptl_crystal_size_max 0.7
_exptl_crystal_size_mid 0.5
_exptl_crystal_size_min 0.3
_refine_diff_density_max 0.60
_refine_diff_density_min -0.60
_refine_ls_extinction_method none
_refine_ls_goodness_of_fit_ref 1.07
_refine_ls_hydrogen_treatment noref
_refine_ls_matrix_type full
_refine_ls_number_constraints 0
_refine_ls_number_parameters 460
_refine_ls_number_reflns 4668
_refine_ls_number_restraints 0
_refine_ls_R_factor_all 0.186
_refine_ls_R_factor_gt 0.060
_refine_ls_shift/su_max 0.02
_refine_ls_shift/su_mean 0.0020
_refine_ls_structure_factor_coef F
_refine_ls_weighting_details 'w = 1/[\s^2^(Fo) + 0.00378|Fo|^2^]'
_refine_ls_weighting_scheme calc
_refine_ls_wR_factor_ref 0.125
_reflns_number_gt 2179
_reflns_number_total 4668
_reflns_threshold_expression 'I > 2\s(I)'
_cod_data_source_file c8ce00855h2.cif
_cod_data_source_block (VII)
_cod_depositor_comments 'Adding full bibliography for 7231133--7231140.cif.'
_cod_original_sg_symbol_H-M 'P 21 21 21   '
_cod_original_formula_sum 'C44 H45 N1 O6 '
_cod_database_code 7231138

loop_
_symmetry_equiv_pos_as_xyz
x,y,z
1/2-x,-y,1/2+z
1/2+x,1/2-y,-z
-x,1/2+y,1/2-z

loop_
_atom_site_label
_atom_site_type_symbol
_atom_site_fract_x
_atom_site_fract_y
_atom_site_fract_z
_atom_site_U_iso_or_equiv
_atom_site_adp_type
_atom_site_occupancy
O1 O 0.3194(3) 0.4725(3) 0.7243(9) 0.089(2) Uani 1.00
O2 O 0.4792(3) 0.4239(3) 0.6849(8) 0.071(2) Uani 1.00
O3 O 0.4351(2) 0.2900(2) 0.4280(6) 0.045(1) Uani 1.00
O4 O 0.5327(2) 0.3769(2) 0.4164(5) 0.037(1) Uani 1.00
O5 O 0.5846(2) 0.2054(2) 0.5838(6) 0.037(1) Uani 1.00
O6 O 0.6577(2) 0.2822(2) 0.6307(5) 0.039(1) Uani 1.00
N7 N 0.4558(3) 0.4621(3) 0.9236(8) 0.050(2) Uani 1.00
C8 C 0.3800(4) 0.4875(3) 0.6926(10) 0.051(2) Uani 1.00
C9 C 0.3967(5) 0.5330(3) 0.5776(10) 0.055(2) Uani 1.00
C10 C 0.4686(5) 0.5521(4) 0.556(1) 0.071(3) Uani 1.00
C11 C 0.4827(6) 0.5965(5) 0.445(1) 0.093(4) Uani 1.00
C12 C 0.4245(8) 0.6199(5) 0.364(1) 0.096(4) Uani 1.00
C13 C 0.3576(6) 0.6021(5) 0.388(1) 0.087(4) Uani 1.00
C14 C 0.3435(5) 0.5580(5) 0.493(1) 0.078(3) Uani 1.00
C15 C 0.4427(4) 0.4556(3) 0.772(1) 0.049(2) Uani 1.00
C16 C 0.5108(5) 0.4273(4) 0.995(1) 0.077(3) Uani 1.00
C17 C 0.4144(5) 0.4988(4) 1.027(1) 0.066(3) Uani 1.00
C18 C 0.3633(6) 0.4648(6) 1.134(1) 0.100(4) Uani 1.00
C19 C 0.4679(3) 0.2503(3) 0.5361(7) 0.034(2) Uani 1.00
C20 C 0.4355(3) 0.1901(3) 0.4906(8) 0.041(2) Uani 1.00
C21 C 0.4515(4) 0.1401(3) 0.5765(9) 0.048(2) Uani 1.00
C22 C 0.4205(4) 0.0876(3) 0.534(1) 0.055(2) Uani 1.00
C23 C 0.3725(4) 0.0841(4) 0.413(1) 0.062(3) Uani 1.00
C24 C 0.3582(4) 0.1329(4) 0.328(1) 0.059(2) Uani 1.00
C25 C 0.3882(4) 0.1851(3) 0.3648(9) 0.046(2) Uani 1.00
C26 C 0.4433(3) 0.2655(3) 0.7038(8) 0.032(2) Uani 1.00
C27 C 0.4760(4) 0.2415(3) 0.8376(9) 0.044(2) Uani 1.00
C28 C 0.4509(4) 0.2559(4) 0.9858(9) 0.052(2) Uani 1.00
C29 C 0.3957(5) 0.2935(4) 1.005(1) 0.062(3) Uani 1.00
C30 C 0.3617(4) 0.3171(4) 0.875(1) 0.059(2) Uani 1.00
C31 C 0.3854(4) 0.3036(3) 0.7263(9) 0.047(2) Uani 1.00
C32 C 0.5506(3) 0.2529(3) 0.5104(7) 0.033(2) Uani 1.00
C33 C 0.5895(3) 0.3058(3) 0.5786(7) 0.030(1) Uani 1.00
C34 C 0.6027(3) 0.3584(3) 0.4690(7) 0.033(2) Uani 1.00
C35 C 0.6383(3) 0.4099(3) 0.5548(8) 0.035(2) Uani 1.00
C36 C 0.6403(4) 0.4629(3) 0.476(1) 0.056(2) Uani 1.00
C37 C 0.6672(5) 0.5117(3) 0.552(1) 0.068(3) Uani 1.00
C38 C 0.6934(5) 0.5087(4) 0.701(1) 0.072(3) Uani 1.00
C39 C 0.6919(4) 0.4561(4) 0.778(1) 0.062(3) Uani 1.00
C40 C 0.6648(4) 0.4064(3) 0.7050(10) 0.050(2) Uani 1.00
C41 C 0.6471(3) 0.3414(3) 0.3205(8) 0.032(2) Uani 1.00
C42 C 0.6139(4) 0.3235(3) 0.1845(8) 0.042(2) Uani 1.00
C43 C 0.6526(4) 0.3070(3) 0.0561(8) 0.048(2) Uani 1.00
C44 C 0.7284(4) 0.3078(3) 0.0620(9) 0.052(2) Uani 1.00
C45 C 0.7634(4) 0.3255(3) 0.1982(9) 0.048(2) Uani 1.00
C46 C 0.7219(3) 0.3429(3) 0.3278(8) 0.036(2) Uani 1.00
C47 C 0.6595(3) 0.2216(3) 0.6027(8) 0.035(2) Uani 1.00
C48 C 0.7043(3) 0.2034(3) 0.4621(9) 0.040(2) Uani 1.00
C49 C 0.7201(4) 0.1407(3) 0.495(1) 0.054(2) Uani 1.00
C50 C 0.7354(6) 0.1396(4) 0.666(1) 0.077(3) Uani 1.00
C51 C 0.6910(4) 0.1875(3) 0.7394(9) 0.051(2) Uani 1.00
H3 H 0.4699 0.3122 0.4087 0.0545 Uiso 1.00
H4 H 0.5171 0.4014 0.4997 0.0440 Uiso 1.00
H10 H 0.5071 0.5319 0.6137 0.0928 Uiso 1.00
H11 H 0.5321 0.6121 0.4327 0.1111 Uiso 1.00
H12 H 0.4302 0.6517 0.2898 0.1237 Uiso 1.00
H13 H 0.3162 0.6204 0.3328 0.0969 Uiso 1.00
H14 H 0.2954 0.5457 0.5062 0.0941 Uiso 1.00
H16A H 0.4984 0.3869 0.9884 0.0968 Uiso 1.00
H16B H 0.5565 0.4340 0.9484 0.0968 Uiso 1.00
H16C H 0.5138 0.4373 1.1074 0.0968 Uiso 1.00
H17A H 0.4496 0.5204 1.0925 0.0789 Uiso 1.00
H17B H 0.3892 0.5275 0.9649 0.0789 Uiso 1.00
H18A H 0.3369 0.4892 1.2005 0.1166 Uiso 1.00
H18B H 0.3292 0.4435 1.0652 0.1166 Uiso 1.00
H18C H 0.3897 0.4362 1.1925 0.1166 Uiso 1.00
H21 H 0.4864 0.1415 0.6610 0.0554 Uiso 1.00
H22 H 0.4295 0.0520 0.5980 0.0667 Uiso 1.00
H23 H 0.3487 0.0484 0.3859 0.0708 Uiso 1.00
H24 H 0.3266 0.1296 0.2381 0.0673 Uiso 1.00
H25 H 0.3747 0.2185 0.3049 0.0583 Uiso 1.00
H27 H 0.5177 0.2158 0.8275 0.0521 Uiso 1.00
H28 H 0.4736 0.2385 1.0793 0.0604 Uiso 1.00
H29 H 0.3791 0.3026 1.1098 0.0705 Uiso 1.00
H30 H 0.3241 0.3451 0.8884 0.0701 Uiso 1.00
H31 H 0.3608 0.3201 0.6380 0.0592 Uiso 1.00
H32 H 0.5610 0.2512 0.3985 0.0436 Uiso 1.00
H33 H 0.5632 0.3194 0.6686 0.0361 Uiso 1.00
H36 H 0.6235 0.4655 0.3686 0.0619 Uiso 1.00
H37 H 0.6656 0.5479 0.4946 0.0749 Uiso 1.00
H38 H 0.7134 0.5432 0.7492 0.0872 Uiso 1.00
H39 H 0.7083 0.4544 0.8865 0.0770 Uiso 1.00
H40 H 0.6662 0.3691 0.7585 0.0586 Uiso 1.00
H42 H 0.5623 0.3221 0.1793 0.0475 Uiso 1.00
H43 H 0.6273 0.2938 -0.0346 0.0560 Uiso 1.00
H44 H 0.7558 0.2964 -0.0296 0.0601 Uiso 1.00
H45 H 0.8163 0.3251 0.2018 0.0551 Uiso 1.00
H46 H 0.7447 0.3563 0.4255 0.0410 Uiso 1.00
H48A H 0.6773 0.2084 0.3659 0.0471 Uiso 1.00
H48B H 0.7480 0.2257 0.4556 0.0471 Uiso 1.00
H49A H 0.7600 0.1275 0.4306 0.0638 Uiso 1.00
H49B H 0.6783 0.1171 0.4699 0.0638 Uiso 1.00
H50A H 0.7880 0.1474 0.6836 0.0988 Uiso 1.00
H50B H 0.7258 0.1026 0.7118 0.0988 Uiso 1.00
H51A H 0.7199 0.2129 0.8070 0.0582 Uiso 1.00
H51B H 0.6529 0.1714 0.8051 0.0582 Uiso 1.00

loop_
_atom_site_aniso_label
_atom_site_aniso_U_11
_atom_site_aniso_U_22
_atom_site_aniso_U_33
_atom_site_aniso_U_12
_atom_site_aniso_U_13
_atom_site_aniso_U_23
O1 0.058(4) 0.104(5) 0.105(6) -0.013(4) -0.005(4) 0.024(5)
O2 0.073(4) 0.066(4) 0.074(4) 0.017(3) 0.025(3) -0.010(3)
O3 0.046(3) 0.043(3) 0.045(3) -0.006(2) -0.012(2) 0.014(2)
O4 0.034(2) 0.036(2) 0.040(3) 0.004(2) 0.000(2) 0.000(2)
O5 0.030(2) 0.028(2) 0.053(3) -0.004(2) 0.001(2) 0.009(2)
O6 0.037(2) 0.035(2) 0.044(3) 0.003(2) -0.009(2) -0.005(2)
N7 0.051(3) 0.043(3) 0.055(4) 0.010(3) 0.008(3) -0.004(3)
C8 0.045(4) 0.053(5) 0.055(5) -0.005(4) 0.006(4) -0.008(4)
C9 0.069(5) 0.052(4) 0.043(4) 0.000(4) 0.004(4) -0.009(4)
C10 0.089(6) 0.059(5) 0.066(6) -0.016(5) 0.001(6) 0.004(5)
C11 0.110(8) 0.075(7) 0.094(8) -0.015(6) 0.019(7) 0.013(7)
C12 0.14(1) 0.089(8) 0.063(6) 0.010(8) 0.000(8) 0.022(6)
C13 0.089(7) 0.107(8) 0.065(6) 0.018(7) -0.010(6) 0.015(6)
C14 0.068(6) 0.114(8) 0.050(5) 0.009(6) -0.005(5) -0.006(6)
C15 0.046(4) 0.037(4) 0.066(5) 0.001(3) 0.017(4) 0.002(4)
C16 0.058(5) 0.080(6) 0.095(8) 0.012(5) -0.016(5) 0.016(6)
C17 0.063(5) 0.069(5) 0.065(6) 0.004(4) 0.007(5) -0.018(5)
C18 0.088(7) 0.129(10) 0.082(7) -0.006(7) 0.037(6) -0.030(7)
C19 0.037(3) 0.031(3) 0.034(3) -0.005(3) -0.008(3) 0.003(3)
C20 0.036(3) 0.048(4) 0.039(4) -0.003(3) 0.008(3) -0.006(3)
C21 0.052(4) 0.037(4) 0.055(5) -0.007(3) -0.010(4) 0.013(4)
C22 0.042(4) 0.043(4) 0.080(6) -0.006(3) 0.002(4) 0.007(4)
C23 0.052(5) 0.052(5) 0.082(6) -0.015(4) 0.004(5) -0.019(5)
C24 0.049(4) 0.073(6) 0.055(5) -0.015(4) -0.004(4) -0.013(5)
C25 0.048(4) 0.048(4) 0.042(4) -0.014(3) -0.006(4) -0.004(3)
C26 0.030(3) 0.030(3) 0.037(3) -0.003(3) -0.002(3) 0.002(3)
C27 0.038(3) 0.049(4) 0.045(4) 0.000(3) 0.013(3) -0.006(4)
C28 0.052(4) 0.060(5) 0.043(4) 0.002(4) 0.007(4) 0.009(4)
C29 0.079(6) 0.060(5) 0.048(5) -0.011(5) 0.024(5) -0.014(4)
C30 0.050(4) 0.056(5) 0.070(6) 0.007(4) 0.017(4) -0.014(4)
C31 0.041(4) 0.046(4) 0.055(5) -0.003(3) -0.003(4) -0.002(4)
C32 0.039(3) 0.031(3) 0.029(3) -0.001(3) 0.003(3) 0.002(3)
C33 0.033(3) 0.031(3) 0.027(3) 0.004(3) 0.003(3) 0.001(3)
C34 0.039(3) 0.032(3) 0.029(3) 0.002(3) 0.006(3) 0.002(3)
C35 0.031(3) 0.027(3) 0.049(4) 0.000(3) 0.007(3) -0.002(3)
C36 0.063(5) 0.041(4) 0.065(5) -0.008(4) 0.013(4) -0.001(4)
C37 0.075(6) 0.031(4) 0.097(8) -0.016(4) 0.030(6) -0.014(5)
C38 0.064(5) 0.055(6) 0.098(8) -0.018(4) 0.026(6) -0.040(6)
C39 0.055(5) 0.069(6) 0.064(6) -0.016(4) -0.004(4) -0.039(5)
C40 0.052(4) 0.044(4) 0.053(5) -0.003(4) -0.004(4) -0.006(4)
C41 0.039(3) 0.025(3) 0.033(3) 0.003(3) 0.011(3) 0.005(3)
C42 0.048(4) 0.046(4) 0.031(4) 0.002(3) -0.001(3) 0.003(3)
C43 0.063(5) 0.056(4) 0.027(3) -0.006(4) 0.003(3) -0.002(3)
C44 0.072(5) 0.050(4) 0.035(4) 0.005(4) 0.019(4) 0.004(4)
C45 0.048(4) 0.047(4) 0.050(4) -0.002(3) 0.019(4) 0.009(4)
C46 0.032(3) 0.039(3) 0.037(4) -0.004(3) 0.000(3) -0.002(3)
C47 0.042(3) 0.031(3) 0.032(3) -0.001(3) -0.006(3) -0.003(3)
C48 0.032(3) 0.041(4) 0.048(4) -0.002(3) 0.004(3) 0.004(3)
C49 0.051(4) 0.044(4) 0.066(5) 0.001(3) 0.015(4) -0.006(4)
C50 0.096(7) 0.060(6) 0.074(7) 0.026(5) -0.007(6) 0.002(5)
C51 0.061(5) 0.044(4) 0.046(4) 0.010(4) -0.014(4) 0.008(4)

loop_
_atom_type_symbol
_atom_type_description
_atom_type_scat_dispersion_real
_atom_type_scat_dispersion_imag
_atom_type_scat_source
C C 0.003 0.002
;International Tables for Crystallography
(1992, Vol. C, Tables 4.2.6.8 and 6.1.1.1)
;
H H 0.000 0.000
;International Tables for Crystallography
(1992, Vol. C, Table 6.1.1.2)
;
N N 0.006 0.003
;International Tables for Crystallography
(1992, Vol. C, Tables 4.2.6.8 and 6.1.1.1)
;
O O 0.011 0.006
;International Tables for Crystallography
(1992, Vol. C, Tables 4.2.6.8 and 6.1.1.1)
;

loop_
_citation_id
_citation_doi
_citation_year
1 10.1246/bcsj.73.2075 2000

loop_
_geom_angle_atom_site_label_1
_geom_angle_atom_site_label_2
_geom_angle_atom_site_label_3
_geom_angle
_geom_angle_site_symmetry_1
_geom_angle_site_symmetry_2
_geom_angle_site_symmetry_3
_geom_angle_publ_flag
C19 O3 H3 101.0 1_555 1_555 1_555 no
C34 O4 H4 102.6 1_555 1_555 1_555 no
C32 O5 C47 106.0(4) 1_555 1_555 1_555 no
C33 O6 C47 109.9(5) 1_555 1_555 1_555 no
C15 N7 C16 118.8(7) 1_555 1_555 1_555 yes
C15 N7 C17 124.2(7) 1_555 1_555 1_555 yes
C16 N7 C17 116.7(8) 1_555 1_555 1_555 yes
O1 C8 C9 123.6(8) 1_555 1_555 1_555 yes
O1 C8 C15 117.9(8) 1_555 1_555 1_555 yes
C9 C8 C15 118.5(7) 1_555 1_555 1_555 yes
C8 C9 C10 120.7(8) 1_555 1_555 1_555 yes
C8 C9 C14 120.4(8) 1_555 1_555 1_555 yes
C10 C9 C14 118.9(8) 1_555 1_555 1_555 yes
C9 C10 C11 119.2(9) 1_555 1_555 1_555 yes
C9 C10 H10 117.8 1_555 1_555 1_555 no
C11 C10 H10 122.9 1_555 1_555 1_555 no
C10 C11 C12 117.9(10) 1_555 1_555 1_555 yes
C10 C11 H11 120 1_555 1_555 1_555 no
C12 C11 H11 121 1_555 1_555 1_555 no
C11 C12 C13 121(1) 1_555 1_555 1_555 yes
C11 C12 H12 122 1_555 1_555 1_555 no
C13 C12 H12 115 1_555 1_555 1_555 no
C12 C13 C14 120.5(10) 1_555 1_555 1_555 yes
C12 C13 H13 121 1_555 1_555 1_555 no
C14 C13 H13 118 1_555 1_555 1_555 no
C9 C14 C13 121.5(9) 1_555 1_555 1_555 yes
C9 C14 H14 120 1_555 1_555 1_555 no
C13 C14 H14 118 1_555 1_555 1_555 no
O2 C15 N7 123.4(8) 1_555 1_555 1_555 yes
O2 C15 C8 115.5(8) 1_555 1_555 1_555 yes
N7 C15 C8 121.1(7) 1_555 1_555 1_555 yes
N7 C16 H16A 110.4 1_555 1_555 1_555 no
N7 C16 H16B 111.5 1_555 1_555 1_555 no
N7 C16 H16C 108.8 1_555 1_555 1_555 no
H16A C16 H16B 110.2 1_555 1_555 1_555 no
H16A C16 H16C 107.3 1_555 1_555 1_555 no
H16B C16 H16C 108.6 1_555 1_555 1_555 no
N7 C17 C18 113.0(8) 1_555 1_555 1_555 yes
N7 C17 H17A 106.8 1_555 1_555 1_555 no
N7 C17 H17B 109.3 1_555 1_555 1_555 no
C18 C17 H17A 109.0 1_555 1_555 1_555 no
C18 C17 H17B 112.1 1_555 1_555 1_555 no
H17A C17 H17B 106.3 1_555 1_555 1_555 no
C17 C18 H18A 112 1_555 1_555 1_555 no
C17 C18 H18B 107.1 1_555 1_555 1_555 no
C17 C18 H18C 110.3 1_555 1_555 1_555 no
H18A C18 H18B 108 1_555 1_555 1_555 no
H18A C18 H18C 111 1_555 1_555 1_555 no
H18B C18 H18C 106 1_555 1_555 1_555 no
O3 C19 C20 104.3(5) 1_555 1_555 1_555 no
O3 C19 C26 108.9(5) 1_555 1_555 1_555 no
O3 C19 C32 107.7(5) 1_555 1_555 1_555 no
C20 C19 C26 108.5(5) 1_555 1_555 1_555 no
C20 C19 C32 112.4(5) 1_555 1_555 1_555 no
C26 C19 C32 114.5(5) 1_555 1_555 1_555 no
C19 C20 C21 121.6(6) 1_555 1_555 1_555 no
C19 C20 C25 120.5(6) 1_555 1_555 1_555 no
C21 C20 C25 117.9(6) 1_555 1_555 1_555 no
C20 C21 C22 119.9(7) 1_555 1_555 1_555 no
C20 C21 H21 120.2 1_555 1_555 1_555 no
C22 C21 H21 119.8 1_555 1_555 1_555 no
C21 C22 C23 121.1(7) 1_555 1_555 1_555 no
C21 C22 H22 120.6 1_555 1_555 1_555 no
C23 C22 H22 118.1 1_555 1_555 1_555 no
C22 C23 C24 118.5(7) 1_555 1_555 1_555 no
C22 C23 H23 122.2 1_555 1_555 1_555 no
C24 C23 H23 119.3 1_555 1_555 1_555 no
C23 C24 C25 122.1(7) 1_555 1_555 1_555 no
C23 C24 H24 118.3 1_555 1_555 1_555 no
C25 C24 H24 119.6 1_555 1_555 1_555 no
C20 C25 C24 120.4(7) 1_555 1_555 1_555 no
C20 C25 H25 120.6 1_555 1_555 1_555 no
C24 C25 H25 119.0 1_555 1_555 1_555 no
C19 C26 C27 122.4(5) 1_555 1_555 1_555 no
C19 C26 C31 119.8(6) 1_555 1_555 1_555 no
C27 C26 C31 117.8(6) 1_555 1_555 1_555 no
C26 C27 C28 119.9(6) 1_555 1_555 1_555 no
C26 C27 H27 120.6 1_555 1_555 1_555 no
C28 C27 H27 119.5 1_555 1_555 1_555 no
C27 C28 C29 121.4(7) 1_555 1_555 1_555 no
C27 C28 H28 119.5 1_555 1_555 1_555 no
C29 C28 H28 119.1 1_555 1_555 1_555 no
C28 C29 C30 119.9(7) 1_555 1_555 1_555 no
C28 C29 H29 119.7 1_555 1_555 1_555 no
C30 C29 H29 120.4 1_555 1_555 1_555 no
C29 C30 C31 120.0(7) 1_555 1_555 1_555 no
C29 C30 H30 120.1 1_555 1_555 1_555 no
C31 C30 H30 119.7 1_555 1_555 1_555 no
C26 C31 C30 120.9(7) 1_555 1_555 1_555 no
C26 C31 H31 120.5 1_555 1_555 1_555 no
C30 C31 H31 118.5 1_555 1_555 1_555 no
O5 C32 C19 110.5(5) 1_555 1_555 1_555 no
O5 C32 C33 104.1(5) 1_555 1_555 1_555 no
O5 C32 H32 108.2 1_555 1_555 1_555 no
C19 C32 C33 116.3(5) 1_555 1_555 1_555 no
C19 C32 H32 109.5 1_555 1_555 1_555 no
C33 C32 H32 108.0 1_555 1_555 1_555 no
O6 C33 C32 103.1(4) 1_555 1_555 1_555 no
O6 C33 C34 110.0(5) 1_555 1_555 1_555 no
O6 C33 H33 108.8 1_555 1_555 1_555 no
C32 C33 C34 118.1(5) 1_555 1_555 1_555 no
C32 C33 H33 108.8 1_555 1_555 1_555 no
C34 C33 H33 107.7 1_555 1_555 1_555 no
O4 C34 C33 106.2(5) 1_555 1_555 1_555 no
O4 C34 C35 107.7(5) 1_555 1_555 1_555 no
O4 C34 C41 107.4(5) 1_555 1_555 1_555 no
C33 C34 C35 112.8(5) 1_555 1_555 1_555 no
C33 C34 C41 111.9(5) 1_555 1_555 1_555 no
C35 C34 C41 110.5(5) 1_555 1_555 1_555 no
C34 C35 C36 117.3(6) 1_555 1_555 1_555 no
C34 C35 C40 123.2(6) 1_555 1_555 1_555 no
C36 C35 C40 119.4(7) 1_555 1_555 1_555 no
C35 C36 C37 119.9(8) 1_555 1_555 1_555 no
C35 C36 H36 120.0 1_555 1_555 1_555 no
C37 C36 H36 120.1 1_555 1_555 1_555 no
C36 C37 C38 121.2(8) 1_555 1_555 1_555 no
C36 C37 H37 117 1_555 1_555 1_555 no
C38 C37 H37 121.5 1_555 1_555 1_555 no
C37 C38 C39 118.8(8) 1_555 1_555 1_555 no
C37 C38 H38 119 1_555 1_555 1_555 no
C39 C38 H38 121 1_555 1_555 1_555 no
C38 C39 C40 121.0(9) 1_555 1_555 1_555 no
C38 C39 H39 118.9 1_555 1_555 1_555 no
C40 C39 H39 120.1 1_555 1_555 1_555 no
C35 C40 C39 119.7(8) 1_555 1_555 1_555 no
C35 C40 H40 119.8 1_555 1_555 1_555 no
C39 C40 H40 120.5 1_555 1_555 1_555 no
C34 C41 C42 121.4(5) 1_555 1_555 1_555 no
C34 C41 C46 119.1(6) 1_555 1_555 1_555 no
C42 C41 C46 119.5(6) 1_555 1_555 1_555 no
C41 C42 C43 121.6(6) 1_555 1_555 1_555 no
C41 C42 H42 119.8 1_555 1_555 1_555 no
C43 C42 H42 118.6 1_555 1_555 1_555 no
C42 C43 C44 119.7(7) 1_555 1_555 1_555 no
C42 C43 H43 118.7 1_555 1_555 1_555 no
C44 C43 H43 121.6 1_555 1_555 1_555 no
C43 C44 C45 120.0(7) 1_555 1_555 1_555 no
C43 C44 H44 119.5 1_555 1_555 1_555 no
C45 C44 H44 120.5 1_555 1_555 1_555 no
C44 C45 C46 118.9(6) 1_555 1_555 1_555 no
C44 C45 H45 119.4 1_555 1_555 1_555 no
C46 C45 H45 121.7 1_555 1_555 1_555 no
C41 C46 C45 120.4(7) 1_555 1_555 1_555 no
C41 C46 H46 118.3 1_555 1_555 1_555 no
C45 C46 H46 121.3 1_555 1_555 1_555 no
O5 C47 O6 104.6(5) 1_555 1_555 1_555 no
O5 C47 C48 111.5(5) 1_555 1_555 1_555 no
O5 C47 C51 108.6(5) 1_555 1_555 1_555 no
O6 C47 C48 114.8(5) 1_555 1_555 1_555 no
O6 C47 C51 113.0(5) 1_555 1_555 1_555 no
C48 C47 C51 104.4(5) 1_555 1_555 1_555 no
C47 C48 C49 103.1(6) 1_555 1_555 1_555 no
C47 C48 H48A 110.5 1_555 1_555 1_555 no
C47 C48 H48B 111.0 1_555 1_555 1_555 no
C49 C48 H48A 112.1 1_555 1_555 1_555 no
C49 C48 H48B 111.3 1_555 1_555 1_555 no
H48A C48 H48B 108.8 1_555 1_555 1_555 no
C48 C49 C50 103.8(7) 1_555 1_555 1_555 no
C48 C49 H49A 110.1 1_555 1_555 1_555 no
C48 C49 H49B 110.1 1_555 1_555 1_555 no
C50 C49 H49A 113.9 1_555 1_555 1_555 no
C50 C49 H49B 111.2 1_555 1_555 1_555 no
H49A C49 H49B 107.7 1_555 1_555 1_555 no
C49 C50 C51 106.8(7) 1_555 1_555 1_555 no
C49 C50 H50A 109.3 1_555 1_555 1_555 no
C49 C50 H50B 112.4 1_555 1_555 1_555 no
C51 C50 H50A 109.5 1_555 1_555 1_555 no
C51 C50 H50B 112.5 1_555 1_555 1_555 no
H50A C50 H50B 106.3 1_555 1_555 1_555 no
C47 C51 C50 105.7(6) 1_555 1_555 1_555 no
C47 C51 H51A 110.4 1_555 1_555 1_555 no
C47 C51 H51B 110.9 1_555 1_555 1_555 no
C50 C51 H51A 112.6 1_555 1_555 1_555 no
C50 C51 H51B 110.7 1_555 1_555 1_555 no
H51A C51 H51B 106.7 1_555 1_555 1_555 no

loop_
_geom_bond_atom_site_label_1
_geom_bond_atom_site_label_2
_geom_bond_distance
_geom_bond_site_symmetry_1
_geom_bond_site_symmetry_2
_geom_bond_publ_flag
O1 C8 1.206(9) 1_555 1_555 yes
O2 C15 1.244(9) 1_555 1_555 yes
O3 C19 1.434(8) 1_555 1_555 no
O3 H3 0.840 1_555 1_555 no
O4 C34 1.437(7) 1_555 1_555 no
O4 H4 0.952 1_555 1_555 no
O5 C32 1.411(7) 1_555 1_555 no
O5 C47 1.447(7) 1_555 1_555 no
O6 C33 1.447(7) 1_555 1_555 no
O6 C47 1.419(7) 1_555 1_555 no
N7 C15 1.32(1) 1_555 1_555 yes
N7 C16 1.43(1) 1_555 1_555 yes
N7 C17 1.441(10) 1_555 1_555 yes
C8 C9 1.47(1) 1_555 1_555 yes
C8 C15 1.53(1) 1_555 1_555 yes
C9 C10 1.42(1) 1_555 1_555 yes
C9 C14 1.35(1) 1_555 1_555 yes
C10 C11 1.41(1) 1_555 1_555 yes
C10 H10 0.985 1_555 1_555 no
C11 C12 1.39(2) 1_555 1_555 yes
C11 H11 0.990 1_555 1_555 no
C12 C13 1.32(2) 1_555 1_555 yes
C12 H12 0.974 1_555 1_555 no
C13 C14 1.38(1) 1_555 1_555 yes
C13 H13 0.993 1_555 1_555 no
C14 H14 0.943 1_555 1_555 no
C16 H16A 0.964 1_555 1_555 no
C16 H16B 0.948 1_555 1_555 no
C16 H16C 0.984 1_555 1_555 no
C17 C18 1.53(1) 1_555 1_555 yes
C17 H17A 0.994 1_555 1_555 no
C17 H17B 0.966 1_555 1_555 no
C18 H18A 0.934 1_555 1_555 no
C18 H18B 0.995 1_555 1_555 no
C18 H18C 0.961 1_555 1_555 no
C19 C20 1.563(9) 1_555 1_555 no
C19 C26 1.538(9) 1_555 1_555 no
C19 C32 1.548(9) 1_555 1_555 no
C20 C21 1.399(9) 1_555 1_555 no
C20 C25 1.388(10) 1_555 1_555 no
C21 C22 1.390(10) 1_555 1_555 no
C21 H21 0.967 1_555 1_555 no
C22 C23 1.36(1) 1_555 1_555 no
C22 H22 0.998 1_555 1_555 no
C23 C24 1.36(1) 1_555 1_555 no
C23 H23 0.964 1_555 1_555 no
C24 C25 1.37(1) 1_555 1_555 no
C24 H24 0.969 1_555 1_555 no
C25 H25 0.957 1_555 1_555 no
C26 C27 1.403(10) 1_555 1_555 no
C26 C31 1.401(9) 1_555 1_555 no
C27 C28 1.38(1) 1_555 1_555 no
C27 H27 0.980 1_555 1_555 no
C28 C29 1.35(1) 1_555 1_555 no
C28 H28 0.986 1_555 1_555 no
C29 C30 1.39(1) 1_555 1_555 no
C29 H29 0.965 1_555 1_555 no
C30 C31 1.38(1) 1_555 1_555 no
C30 H30 0.957 1_555 1_555 no
C31 H31 0.958 1_555 1_555 no
C32 C33 1.533(9) 1_555 1_555 no
C32 H32 0.972 1_555 1_555 no
C33 C34 1.551(8) 1_555 1_555 no
C33 H33 0.960 1_555 1_555 no
C34 C35 1.543(9) 1_555 1_555 no
C34 C41 1.559(9) 1_555 1_555 no
C35 C36 1.397(10) 1_555 1_555 no
C35 C40 1.37(1) 1_555 1_555 no
C36 C37 1.39(1) 1_555 1_555 no
C36 H36 0.966 1_555 1_555 no
C37 C38 1.36(2) 1_555 1_555 no
C37 H37 0.968 1_555 1_555 no
C38 C39 1.38(1) 1_555 1_555 no
C38 H38 0.971 1_555 1_555 no
C39 C40 1.40(1) 1_555 1_555 no
C39 H39 0.969 1_555 1_555 no
C40 H40 0.973 1_555 1_555 no
C41 C42 1.374(10) 1_555 1_555 no
C41 C46 1.387(9) 1_555 1_555 no
C42 C43 1.361(10) 1_555 1_555 no
C42 H42 0.958 1_555 1_555 no
C43 C44 1.41(1) 1_555 1_555 no
C43 H43 0.953 1_555 1_555 no
C44 C45 1.39(1) 1_555 1_555 no
C44 H44 0.967 1_555 1_555 no
C45 C46 1.403(10) 1_555 1_555 no
C45 H45 0.982 1_555 1_555 no
C46 H46 0.984 1_555 1_555 no
C47 C48 1.516(9) 1_555 1_555 no
C47 C51 1.522(9) 1_555 1_555 no
C48 C49 1.50(1) 1_555 1_555 no
C48 H48A 0.967 1_555 1_555 no
C48 H48B 0.961 1_555 1_555 no
C49 C50 1.48(1) 1_555 1_555 no
C49 H49A 0.970 1_555 1_555 no
C49 H49B 0.971 1_555 1_555 no
C50 C51 1.51(1) 1_555 1_555 no
C50 H50A 1.004 1_555 1_555 no
C50 H50B 0.956 1_555 1_555 no
C51 H51A 0.980 1_555 1_555 no
C51 H51B 0.975 1_555 1_555 no

loop_
_geom_hbond_atom_site_label_D
_geom_hbond_atom_site_label_H
_geom_hbond_atom_site_label_A
_geom_hbond_distance_DH
_geom_hbond_distance_HA
_geom_hbond_distance_DA
_geom_hbond_angle_DHA
O3 H3 O4 0.840 1.897 2.705(6) 161.1
O4 H4 O2 0.952 1.802 2.717(7) 160.3
